data_1551912
loop_
_publ_author_name
'Shiyu Zhang'
'Marie M. Melzer'
'S. Nermin Sen'
'Nihan Celebi-Olcum'
'Timothy H. Warren'

_publ_section_title
;
 A motif for reversible nitric oxide interactions in metalloenzymes
;
_journal_name_full 'Nature Chemistry'
_journal_page_first 663
_journal_page_last 669
_journal_paper_doi 10.1038/nchem.2502
_journal_volume 8
_journal_year 2016
_chemical_formula_moiety 'C60 H67 B Cu N6 S'
_chemical_formula_sum 'C60 H67 B Cu N6 S'
_chemical_formula_weight 978.65
_chemical_name_common '[MsTpCu-SCPh3]'
_space_group_crystal_system triclinic
_space_group_IT_number 2
_space_group_name_Hall '-P 1'
_space_group_name_H-M_alt 'P -1'
_atom_sites_solution_hydrogens geom
_cell_angle_alpha 76.2410(10)
_cell_angle_beta 77.0260(10)
_cell_angle_gamma 69.9510(10)
_cell_formula_units_Z 2
_cell_length_a 12.1386(11)
_cell_length_b 12.3014(11)
_cell_length_c 19.1744(17)
_cell_measurement_reflns_used 35697
_cell_measurement_temperature 100(2)
_cell_measurement_theta_max 56.560
_cell_measurement_theta_min 4.445
_cell_volume 2580.2(4)
_computing_structure_refinement 'SHELXL-2014/6 (Sheldrick, 2014)'
_diffrn_ambient_temperature 100(2)
_diffrn_measured_fraction_theta_full 0.999
_diffrn_measured_fraction_theta_max 0.929
_diffrn_measurement_device_type ApexII
_diffrn_radiation_type MoK\a
_diffrn_radiation_wavelength 0.71073
_diffrn_reflns_av_R_equivalents 0.0618
_diffrn_reflns_av_unetI/netI 0.0795
_diffrn_reflns_Laue_measured_fraction_full 0.999
_diffrn_reflns_Laue_measured_fraction_max 0.929
_diffrn_reflns_limit_h_max 16
_diffrn_reflns_limit_h_min -16
_diffrn_reflns_limit_k_max 16
_diffrn_reflns_limit_k_min -16
_diffrn_reflns_limit_l_max 25
_diffrn_reflns_limit_l_min -25
_diffrn_reflns_number 35422
_diffrn_reflns_point_group_measured_fraction_full 0.999
_diffrn_reflns_point_group_measured_fraction_max 0.929
_diffrn_reflns_theta_full 28.000
_diffrn_reflns_theta_max 28.233
_diffrn_reflns_theta_min 1.790
_exptl_absorpt_coefficient_mu 0.509
_exptl_absorpt_correction_T_max 0.7457
_exptl_absorpt_correction_T_min 0.6371
_exptl_absorpt_correction_type multi-scan
_exptl_absorpt_process_details 'SADABS based on Blessing's method; Blessing, Acta Cryst. (1995) A51 33-38'
_exptl_crystal_colour blue
_exptl_crystal_density_diffrn 1.260
_exptl_crystal_density_method 'not measured'
_exptl_crystal_description plate
_exptl_crystal_F_000 1038
_exptl_crystal_size_max 0.16
_exptl_crystal_size_mid 0.15
_exptl_crystal_size_min 0.08
_refine_diff_density_max 1.109
_refine_diff_density_min -0.633
_refine_diff_density_rms 0.092
_refine_ls_extinction_coef .
_refine_ls_extinction_method none
_refine_ls_goodness_of_fit_ref 1.107
_refine_ls_hydrogen_treatment mixed
_refine_ls_matrix_type full
_refine_ls_number_parameters 634
_refine_ls_number_reflns 12591
_refine_ls_number_restraints 0
_refine_ls_restrained_S_all 1.107
_refine_ls_R_factor_all 0.1012
_refine_ls_R_factor_gt 0.0644
_refine_ls_shift/su_max 0.000
_refine_ls_shift/su_mean 0.000
_refine_ls_structure_factor_coef Fsqd
_refine_ls_weighting_details 'w=1/[\s^2^(Fo^2^)+(0.0157P)^2^+11.4563P] where P=(Fo^2^+2Fc^2^)/3'
_refine_ls_weighting_scheme calc
_refine_ls_wR_factor_gt 0.1496
_refine_ls_wR_factor_ref 0.1647
_reflns_Friedel_coverage 0.000
_reflns_Friedel_fraction_full .
_reflns_Friedel_fraction_max .
_reflns_number_gt 8942
_reflns_number_total 12591
_reflns_threshold_expression 'I > 2\s(I)'
_cod_data_source_file nchem.2502-s2.cif
_cod_data_source_block MsTpCu-SCPh3
_cod_database_code 1551912
_shelx_space_group_comment
;
The symmetry employed for this shelxl refinement is uniquely defined
by the following loop, which should always be used as a source of
symmetry information in preference to the above space-group names.
They are only intended as comments.
;
_shelxl_version_number 2014/6

loop_
_space_group_symop_operation_xyz
'x, y, z'
'-x, -y, -z'

loop_
_atom_site_label
_atom_site_type_symbol
_atom_site_fract_x
_atom_site_fract_y
_atom_site_fract_z
_atom_site_U_iso_or_equiv
_atom_site_adp_type
_atom_site_occupancy
_atom_site_site_symmetry_order
_atom_site_calc_flag
_atom_site_refinement_flags_posn
_atom_site_refinement_flags_adp
_atom_site_refinement_flags_occupancy
_atom_site_disorder_assembly
_atom_site_disorder_group
Cu1 Cu 0.20533(4) 0.67295(4) 0.79954(3) 0.01271(11) Uani 1 1 d . . . . .
S1 S 0.12597(9) 0.83734(8) 0.73872(5) 0.0196(2) Uani 1 1 d . . . . .
N6 N 0.2221(3) 0.6559(3) 0.95688(17) 0.0122(6) Uani 1 1 d . . . . .
N3 N 0.3764(3) 0.5939(3) 0.81170(17) 0.0131(6) Uani 1 1 d . . . . .
N5 N 0.1733(3) 0.7419(3) 0.90278(17) 0.0125(6) Uani 1 1 d . . . . .
N2 N 0.2056(3) 0.4813(3) 0.91819(16) 0.0123(6) Uani 1 1 d . . . . .
C13 C -0.0766(4) 0.5378(3) 0.6632(2) 0.0189(8) Uani 1 1 d . . . . .
N4 N 0.3944(3) 0.5347(3) 0.87990(17) 0.0119(6) Uani 1 1 d . . . . .
N1 N 0.1598(3) 0.5312(3) 0.85485(17) 0.0126(6) Uani 1 1 d . . . . .
C12 C 0.0425(4) 0.4765(3) 0.6616(2) 0.0193(8) Uani 1 1 d . . . . .
H12 H 0.0859 0.4489 0.6194 0.023 Uiso 1 1 calc R U . . .
C44 C 0.1421(3) 0.9738(3) 0.6047(2) 0.0161(8) Uani 1 1 d . . . . .
C4 C 0.4835(3) 0.5846(3) 0.7711(2) 0.0141(7) Uani 1 1 d . . . . .
C39 C -0.1174(4) 0.8559(4) 0.7040(2) 0.0232(9) Uani 1 1 d . . . . .
H39 H -0.0783 0.7776 0.7209 0.028 Uiso 1 1 calc R U . . .
C37 C 0.0841(3) 0.8787(3) 0.6460(2) 0.0140(7) Uani 1 1 d . . . . .
C35 C -0.1386(4) 1.2637(3) 0.7574(2) 0.0236(9) Uani 1 1 d . . . . .
H35A H -0.1135 1.2547 0.7074 0.035 Uiso 1 1 calc R U . . .
H35B H -0.1220 1.3309 0.7645 0.035 Uiso 1 1 calc R U . . .
H35C H -0.2224 1.2748 0.7701 0.035 Uiso 1 1 calc R U . . .
C7 C 0.1212(3) 0.8395(3) 0.9323(2) 0.0133(7) Uani 1 1 d . . . . .
C16 C 0.2300(4) 0.3876(4) 0.7167(2) 0.0249(9) Uani 1 1 d . . . . .
H16A H 0.2598 0.3636 0.6701 0.037 Uiso 1 1 calc R U . . .
H16B H 0.2412 0.3195 0.7544 0.037 Uiso 1 1 calc R U . . .
H16C H 0.2721 0.4372 0.7228 0.037 Uiso 1 1 calc R U . . .
C5 C 0.5718(3) 0.5174(3) 0.8139(2) 0.0186(8) Uani 1 1 d . . . . .
H5 H 0.6536 0.4967 0.7994 0.022 Uiso 1 1 calc R U . . .
C28 C 0.0530(3) 0.9506(3) 0.8895(2) 0.0135(7) Uani 1 1 d . . . . .
C30 C -0.1201(3) 1.0628(3) 0.8331(2) 0.0157(8) Uani 1 1 d . . . . .
H30 H -0.1936 1.0690 0.8230 0.019 Uiso 1 1 calc R U . . .
C19 C 0.4958(3) 0.6394(3) 0.6930(2) 0.0158(8) Uani 1 1 d . . . . .
C34 C -0.1147(4) 0.8639(3) 0.9076(2) 0.0219(9) Uani 1 1 d . . . . .
H34A H -0.0637 0.7931 0.8908 0.033 Uiso 1 1 calc R U . . .
H34B H -0.1905 0.8854 0.8923 0.033 Uiso 1 1 calc R U . . .
H34C H -0.1249 0.8513 0.9597 0.033 Uiso 1 1 calc R U . . .
C57 C 0.4660(4) 0.1986(4) -0.0020(3) 0.0294(10) Uani 1 1 d . . . . .
H57A H 0.4061 0.1586 0.0158 0.035 Uiso 1 1 calc R U . . .
H57B H 0.4298 0.2742 -0.0304 0.035 Uiso 1 1 calc R U . . .
C9 C 0.2007(3) 0.7002(3) 1.0186(2) 0.0148(7) Uani 1 1 d . . . . .
H9 H 0.2251 0.6589 1.0626 0.018 Uiso 1 1 calc R U . . .
C41 C -0.3000(4) 1.0141(4) 0.6959(2) 0.0273(10) Uani 1 1 d . . . . .
H41 H -0.3822 1.0423 0.7078 0.033 Uiso 1 1 calc R U . . .
C3 C 0.1656(4) 0.3902(3) 0.9513(2) 0.0175(8) Uani 1 1 d . . . . .
H3 H 0.1839 0.3427 0.9954 0.021 Uiso 1 1 calc R U . . .
C25 C 0.5601(4) 0.4362(4) 0.6591(2) 0.0236(9) Uani 1 1 d . . . . .
H25A H 0.6343 0.4042 0.6774 0.035 Uiso 1 1 calc R U . . .
H25B H 0.5664 0.4044 0.6168 0.035 Uiso 1 1 calc R U . . .
H25C H 0.4986 0.4161 0.6958 0.035 Uiso 1 1 calc R U . . .
C47 C 0.2400(4) 1.1526(4) 0.5300(3) 0.0270(10) Uani 1 1 d . . . . .
H47 H 0.2725 1.2121 0.5052 0.032 Uiso 1 1 calc R U . . .
C15 C -0.0881(3) 0.5544(3) 0.7887(2) 0.0150(8) Uani 1 1 d . . . . .
C51 C 0.0519(4) 0.7789(3) 0.5547(2) 0.0180(8) Uani 1 1 d . . . . .
H51 H -0.0215 0.8361 0.5520 0.022 Uiso 1 1 calc R U . . .
C52 C 0.0914(4) 0.6962(4) 0.5091(2) 0.0190(8) Uani 1 1 d . . . . .
H52 H 0.0445 0.6983 0.4762 0.023 Uiso 1 1 calc R U . . .
C11 C 0.0997(3) 0.4545(3) 0.7209(2) 0.0165(8) Uani 1 1 d . . . . .
C20 C 0.5301(3) 0.5691(3) 0.6391(2) 0.0165(8) Uani 1 1 d . . . . .
C46 C 0.1869(4) 1.1518(4) 0.6020(3) 0.0297(10) Uani 1 1 d . . . . .
H46 H 0.1835 1.2111 0.6256 0.036 Uiso 1 1 calc R U . . .
C54 C 0.2681(3) 0.6072(4) 0.5628(2) 0.0204(8) Uani 1 1 d . . . . .
H54 H 0.3403 0.5484 0.5662 0.024 Uiso 1 1 calc R U . . .
C55 C 0.2296(3) 0.6903(3) 0.6078(2) 0.0163(8) Uani 1 1 d . . . . .
H55 H 0.2769 0.6878 0.6405 0.020 Uiso 1 1 calc R U . . .
C50 C 0.1206(3) 0.7776(3) 0.6044(2) 0.0141(7) Uani 1 1 d . . . . .
C8 C 0.1363(3) 0.8173(3) 1.0044(2) 0.0161(8) Uani 1 1 d . . . . .
H8 H 0.1087 0.8703 1.0365 0.019 Uiso 1 1 calc R U . . .
C48 C 0.2445(4) 1.0649(4) 0.4956(2) 0.0239(9) Uani 1 1 d . . . . .
H48 H 0.2802 1.0650 0.4473 0.029 Uiso 1 1 calc R U . . .
C29 C -0.0597(3) 0.9613(3) 0.8763(2) 0.0141(7) Uani 1 1 d . . . . .
C1 C 0.0921(3) 0.4680(3) 0.8492(2) 0.0145(7) Uani 1 1 d . . . . .
C40 C -0.2392(4) 0.8981(4) 0.7205(3) 0.0282(10) Uani 1 1 d . . . . .
H40 H -0.2812 0.8479 0.7485 0.034 Uiso 1 1 calc R U . . .
C23 C 0.4749(4) 0.8118(4) 0.5996(2) 0.0200(8) Uani 1 1 d . . . . .
H23 H 0.4562 0.8930 0.5863 0.024 Uiso 1 1 calc R U . . .
C24 C 0.4714(3) 0.7616(4) 0.6732(2) 0.0185(8) Uani 1 1 d . . . . .
C45 C 0.1391(4) 1.0637(4) 0.6387(2) 0.0239(9) Uani 1 1 d . . . . .
H45 H 0.1041 1.0638 0.6871 0.029 Uiso 1 1 calc R U . . .
C10 C 0.0334(3) 0.4939(3) 0.7847(2) 0.0146(7) Uani 1 1 d . . . . .
C43 C -0.1138(3) 1.0452(3) 0.6368(2) 0.0181(8) Uani 1 1 d . . . . .
H43 H -0.0723 1.0955 0.6081 0.022 Uiso 1 1 calc R U . . .
C6 C 0.5112(3) 0.4887(3) 0.8821(2) 0.0163(8) Uani 1 1 d . . . . .
H6 H 0.5456 0.4447 0.9227 0.020 Uiso 1 1 calc R U . . .
C31 C -0.0729(3) 1.1552(3) 0.8050(2) 0.0165(8) Uani 1 1 d . . . . .
C32 C 0.0373(3) 1.1446(3) 0.8200(2) 0.0170(8) Uani 1 1 d . . . . .
H32 H 0.0688 1.2067 0.8018 0.020 Uiso 1 1 calc R U . . .
C38 C -0.0521(3) 0.9296(3) 0.6622(2) 0.0151(8) Uani 1 1 d . . . . .
C42 C -0.2368(4) 1.0870(4) 0.6537(2) 0.0236(9) Uani 1 1 d . . . . .
H42 H -0.2767 1.1648 0.6364 0.028 Uiso 1 1 calc R U . . .
C49 C 0.1961(3) 0.9762(4) 0.5325(2) 0.0182(8) Uani 1 1 d . . . . .
H49 H 0.1998 0.9172 0.5085 0.022 Uiso 1 1 calc R U . . .
C21 C 0.5354(3) 0.6228(4) 0.5669(2) 0.0199(8) Uani 1 1 d . . . . .
H21 H 0.5598 0.5759 0.5314 0.024 Uiso 1 1 calc R U . . .
C14 C -0.1409(3) 0.5760(3) 0.7270(2) 0.0181(8) Uani 1 1 d . . . . .
H14 H -0.2213 0.6172 0.7288 0.022 Uiso 1 1 calc R U . . .
C58 C 0.5669(4) 0.1267(4) -0.0507(3) 0.0318(11) Uani 1 1 d . . . . .
H58A H 0.6037 0.0515 -0.0222 0.038 Uiso 1 1 calc R U . . .
H58B H 0.6264 0.1671 -0.0689 0.038 Uiso 1 1 calc R U . . .
C33 C 0.1019(3) 1.0434(3) 0.8616(2) 0.0155(8) Uani 1 1 d . . . . .
C36 C 0.2219(4) 1.0355(4) 0.8757(2) 0.0227(9) Uani 1 1 d . . . . .
H36A H 0.2210 1.0239 0.9271 0.034 Uiso 1 1 calc R U . . .
H36B H 0.2399 1.1071 0.8526 0.034 Uiso 1 1 calc R U . . .
H36C H 0.2812 0.9706 0.8563 0.034 Uiso 1 1 calc R U . . .
C56 C 0.5057(4) 0.2186(4) 0.0629(3) 0.0372(12) Uani 1 1 d . . . . .
H56A H 0.5734 0.2468 0.0462 0.056 Uiso 1 1 calc R U . . .
H56B H 0.5266 0.1460 0.0964 0.056 Uiso 1 1 calc R U . . .
H56C H 0.4421 0.2757 0.0867 0.056 Uiso 1 1 calc R U . . .
C22 C 0.5057(3) 0.7437(4) 0.5455(2) 0.0194(8) Uani 1 1 d . . . . .
C53 C 0.1999(4) 0.6110(4) 0.5127(2) 0.0208(8) Uani 1 1 d . . . . .
H53 H 0.2272 0.5563 0.4817 0.025 Uiso 1 1 calc R U . . .
C18 C -0.1615(4) 0.5975(4) 0.8568(2) 0.0226(9) Uani 1 1 d . . . . .
H18A H -0.1407 0.5378 0.8983 0.034 Uiso 1 1 calc R U . . .
H18B H -0.2442 0.6151 0.8547 0.034 Uiso 1 1 calc R U . . .
H18C H -0.1465 0.6673 0.8610 0.034 Uiso 1 1 calc R U . . .
C26 C 0.5003(4) 0.7983(4) 0.4670(2) 0.0285(10) Uani 1 1 d . . . . .
H26A H 0.4270 0.8004 0.4547 0.043 Uiso 1 1 calc R U . . .
H26B H 0.5658 0.7525 0.4370 0.043 Uiso 1 1 calc R U . . .
H26C H 0.5046 0.8769 0.4590 0.043 Uiso 1 1 calc R U . . .
C27 C 0.4390(4) 0.8402(4) 0.7290(2) 0.0244(9) Uani 1 1 d . . . . .
H27A H 0.3660 0.8349 0.7596 0.037 Uiso 1 1 calc R U . . .
H27B H 0.4294 0.9200 0.7048 0.037 Uiso 1 1 calc R U . . .
H27C H 0.5010 0.8157 0.7581 0.037 Uiso 1 1 calc R U . . .
B1 B 0.2890(4) 0.5310(3) 0.9424(2) 0.0124(8) Uani 1 1 d . . . . .
H1 H 0.3184 0.4805 0.9865 0.015 Uiso 1 1 calc R U . . .
C59 C 0.5274(4) 0.1054(4) -0.1149(3) 0.0332(11) Uani 1 1 d . . . . .
H59A H 0.5929 0.0484 -0.1388 0.040 Uiso 1 1 calc R U . . .
H59B H 0.4628 0.0716 -0.0967 0.040 Uiso 1 1 calc R U . . .
C17 C -0.1368(4) 0.5623(5) 0.5980(3) 0.0329(11) Uani 1 1 d . . . . .
H17C H -0.1497 0.6432 0.5752 0.049 Uiso 1 1 calc R U . . .
H17B H -0.2116 0.5467 0.6131 0.049 Uiso 1 1 calc R U . . .
H17A H -0.0873 0.5126 0.5639 0.049 Uiso 1 1 calc R U . . .
C2 C 0.0930(4) 0.3781(4) 0.9095(2) 0.0209(9) Uani 1 1 d . . . . .
H2 H 0.0533 0.3222 0.9194 0.025 Uiso 1 1 calc R U . . .
C60 C 0.4872(5) 0.2140(5) -0.1701(3) 0.0453(14) Uani 1 1 d . . . . .
H60B H 0.4631 0.1941 -0.2086 0.068 Uiso 1 1 calc R U . . .
H60A H 0.5513 0.2468 -0.1897 0.068 Uiso 1 1 calc R U . . .
H60C H 0.4214 0.2706 -0.1472 0.068 Uiso 1 1 calc R U . . .

loop_
_atom_site_aniso_label
_atom_site_aniso_U_11
_atom_site_aniso_U_22
_atom_site_aniso_U_33
_atom_site_aniso_U_23
_atom_site_aniso_U_13
_atom_site_aniso_U_12
Cu1 0.0135(2) 0.0108(2) 0.0139(2) 0.00048(17) -0.00409(17) -0.00433(17)
S1 0.0280(5) 0.0138(5) 0.0163(5) -0.0021(4) -0.0091(4) -0.0022(4)
N6 0.0158(15) 0.0086(14) 0.0119(15) -0.0008(12) -0.0047(12) -0.0024(12)
N3 0.0125(15) 0.0143(15) 0.0122(15) -0.0023(12) -0.0017(12) -0.0038(12)
N5 0.0166(15) 0.0102(14) 0.0101(15) 0.0002(12) -0.0043(12) -0.0034(12)
N2 0.0149(15) 0.0120(15) 0.0101(15) -0.0013(12) -0.0035(12) -0.0036(12)
C13 0.024(2) 0.0177(19) 0.021(2) -0.0003(16) -0.0075(17) -0.0138(16)
N4 0.0117(14) 0.0100(14) 0.0131(16) -0.0007(12) -0.0033(12) -0.0022(12)
N1 0.0150(15) 0.0115(14) 0.0112(15) -0.0004(12) -0.0042(12) -0.0035(12)
C12 0.025(2) 0.020(2) 0.017(2) -0.0056(16) -0.0011(16) -0.0121(17)
C44 0.0131(18) 0.0142(18) 0.020(2) -0.0024(15) -0.0038(15) -0.0026(14)
C4 0.0110(17) 0.0149(18) 0.019(2) -0.0043(15) -0.0018(14) -0.0060(14)
C39 0.023(2) 0.021(2) 0.023(2) -0.0016(17) -0.0006(17) -0.0069(17)
C37 0.0137(18) 0.0145(18) 0.0147(19) -0.0035(15) -0.0038(14) -0.0037(14)
C35 0.026(2) 0.0121(18) 0.030(2) 0.0012(17) -0.0107(18) -0.0024(16)
C7 0.0152(18) 0.0095(17) 0.0166(19) -0.0042(14) -0.0016(14) -0.0047(14)
C16 0.020(2) 0.031(2) 0.024(2) -0.0088(18) -0.0042(17) -0.0044(18)
C5 0.0107(17) 0.0194(19) 0.023(2) -0.0025(16) -0.0027(15) -0.0024(15)
C28 0.0148(18) 0.0114(17) 0.0136(19) -0.0055(14) 0.0001(14) -0.0025(14)
C30 0.0153(18) 0.0138(18) 0.018(2) -0.0031(15) -0.0041(15) -0.0037(15)
C19 0.0110(17) 0.0200(19) 0.017(2) -0.0035(15) 0.0002(14) -0.0063(15)
C34 0.020(2) 0.018(2) 0.030(2) -0.0036(17) -0.0061(17) -0.0079(16)
C57 0.024(2) 0.018(2) 0.043(3) -0.004(2) -0.007(2) -0.0016(17)
C9 0.0157(18) 0.0160(18) 0.0138(19) -0.0029(15) -0.0038(15) -0.0051(15)
C41 0.015(2) 0.038(3) 0.030(2) -0.018(2) -0.0007(17) -0.0038(18)
C3 0.023(2) 0.0158(18) 0.0150(19) 0.0001(15) -0.0018(16) -0.0103(16)
C25 0.023(2) 0.019(2) 0.027(2) -0.0089(17) -0.0018(18) -0.0022(17)
C47 0.022(2) 0.025(2) 0.034(3) 0.0056(19) -0.0072(19) -0.0127(18)
C15 0.0194(19) 0.0111(17) 0.019(2) -0.0014(15) -0.0037(15) -0.0106(15)
C51 0.0178(19) 0.0169(19) 0.019(2) -0.0033(16) -0.0041(15) -0.0037(15)
C52 0.020(2) 0.024(2) 0.017(2) -0.0061(16) -0.0046(16) -0.0095(16)
C11 0.0195(19) 0.0166(19) 0.0163(19) -0.0027(15) -0.0021(15) -0.0098(15)
C20 0.0091(17) 0.0205(19) 0.019(2) -0.0061(16) -0.0001(14) -0.0035(15)
C46 0.031(2) 0.029(2) 0.037(3) -0.007(2) -0.007(2) -0.016(2)
C54 0.0130(18) 0.020(2) 0.029(2) -0.0099(17) -0.0007(16) -0.0039(15)
C55 0.0134(18) 0.0177(19) 0.019(2) -0.0067(16) -0.0030(15) -0.0040(15)
C50 0.0185(19) 0.0135(18) 0.0109(18) -0.0017(14) -0.0008(14) -0.0072(15)
C8 0.0198(19) 0.0140(18) 0.0149(19) -0.0058(15) -0.0025(15) -0.0036(15)
C48 0.018(2) 0.029(2) 0.022(2) 0.0027(18) -0.0047(17) -0.0086(17)
C29 0.0176(18) 0.0099(17) 0.0153(19) -0.0044(14) -0.0002(15) -0.0048(14)
C1 0.0154(18) 0.0153(18) 0.0145(19) -0.0044(15) -0.0012(14) -0.0064(15)
C40 0.023(2) 0.033(2) 0.031(3) -0.006(2) 0.0033(19) -0.0156(19)
C23 0.021(2) 0.021(2) 0.019(2) 0.0014(16) -0.0029(16) -0.0113(16)
C24 0.0132(18) 0.024(2) 0.022(2) -0.0039(17) -0.0002(15) -0.0112(16)
C45 0.029(2) 0.023(2) 0.025(2) -0.0072(18) -0.0070(18) -0.0099(18)
C10 0.0197(19) 0.0121(17) 0.0153(19) -0.0005(14) -0.0041(15) -0.0094(15)
C43 0.0185(19) 0.0165(19) 0.019(2) -0.0033(16) -0.0048(16) -0.0039(15)
C6 0.0133(18) 0.0157(18) 0.020(2) -0.0036(15) -0.0067(15) -0.0016(14)
C31 0.022(2) 0.0096(17) 0.017(2) -0.0035(15) -0.0029(15) -0.0028(15)
C32 0.021(2) 0.0106(17) 0.020(2) -0.0020(15) -0.0001(16) -0.0078(15)
C38 0.0166(18) 0.0165(18) 0.0125(18) -0.0036(15) -0.0045(15) -0.0035(15)
C42 0.019(2) 0.021(2) 0.028(2) -0.0078(18) -0.0091(17) 0.0024(16)
C49 0.0163(19) 0.022(2) 0.017(2) -0.0034(16) -0.0038(15) -0.0059(16)
C21 0.0112(18) 0.026(2) 0.022(2) -0.0115(17) 0.0002(15) -0.0029(16)
C14 0.0153(18) 0.0149(18) 0.026(2) -0.0018(16) -0.0034(16) -0.0080(15)
C58 0.026(2) 0.027(2) 0.039(3) -0.006(2) -0.006(2) -0.0044(19)
C33 0.0168(18) 0.0125(17) 0.0175(19) -0.0055(15) -0.0010(15) -0.0041(14)
C36 0.019(2) 0.018(2) 0.033(2) -0.0028(17) -0.0066(18) -0.0074(16)
C56 0.031(3) 0.032(3) 0.045(3) -0.016(2) -0.005(2) 0.000(2)
C22 0.0107(18) 0.029(2) 0.018(2) 0.0000(17) -0.0018(15) -0.0084(16)
C53 0.020(2) 0.022(2) 0.025(2) -0.0123(17) 0.0005(17) -0.0082(16)
C18 0.024(2) 0.021(2) 0.023(2) -0.0094(17) -0.0005(17) -0.0068(17)
C26 0.024(2) 0.040(3) 0.019(2) 0.0014(19) -0.0033(18) -0.011(2)
C27 0.031(2) 0.019(2) 0.026(2) -0.0047(17) -0.0021(18) -0.0123(18)
B1 0.0142(19) 0.0093(18) 0.013(2) 0.0001(15) -0.0048(16) -0.0019(15)
C59 0.033(3) 0.031(3) 0.034(3) -0.007(2) -0.003(2) -0.010(2)
C17 0.033(3) 0.045(3) 0.026(3) -0.005(2) -0.013(2) -0.013(2)
C2 0.024(2) 0.022(2) 0.021(2) 0.0000(17) -0.0045(17) -0.0148(17)
C60 0.057(4) 0.036(3) 0.038(3) -0.005(2) -0.016(3) -0.004(3)

loop_
_atom_type_symbol
_atom_type_description
_atom_type_scat_dispersion_real
_atom_type_scat_dispersion_imag
_atom_type_scat_source
C C 0.0033 0.0016 'International Tables Vol C Tables 4.2.6.8 and 6.1.1.4'
H H 0.0000 0.0000 'International Tables Vol C Tables 4.2.6.8 and 6.1.1.4'
B B 0.0013 0.0007 'International Tables Vol C Tables 4.2.6.8 and 6.1.1.4'
N N 0.0061 0.0033 'International Tables Vol C Tables 4.2.6.8 and 6.1.1.4'
S S 0.1246 0.1234 'International Tables Vol C Tables 4.2.6.8 and 6.1.1.4'
Cu Cu 0.3201 1.2651 'International Tables Vol C Tables 4.2.6.8 and 6.1.1.4'

loop_
_geom_angle_atom_site_label_1
_geom_angle_atom_site_label_2
_geom_angle_atom_site_label_3
_geom_angle
_geom_angle_site_symmetry_1
_geom_angle_site_symmetry_3
N1 Cu1 N3 91.97(12) . .
N1 Cu1 S1 138.14(9) . .
N3 Cu1 S1 129.54(10) . .
N1 Cu1 N5 90.48(12) . .
N3 Cu1 N5 89.31(12) . .
S1 Cu1 N5 94.60(8) . .
C37 S1 Cu1 131.40(12) . .
C9 N6 N5 110.0(3) . .
C9 N6 B1 129.7(3) . .
N5 N6 B1 120.3(3) . .
C4 N3 N4 107.2(3) . .
C4 N3 Cu1 137.8(3) . .
N4 N3 Cu1 114.9(2) . .
C7 N5 N6 105.9(3) . .
C7 N5 Cu1 142.6(3) . .
N6 N5 Cu1 111.5(2) . .
C3 N2 N1 109.4(3) . .
C3 N2 B1 129.3(3) . .
N1 N2 B1 121.2(3) . .
C12 C13 C14 118.2(4) . .
C12 C13 C17 121.5(4) . .
C14 C13 C17 120.3(4) . .
C6 N4 N3 109.7(3) . .
C6 N4 B1 128.9(3) . .
N3 N4 B1 121.4(3) . .
C1 N1 N2 106.8(3) . .
C1 N1 Cu1 138.1(3) . .
N2 N1 Cu1 115.1(2) . .
C13 C12 C11 122.3(4) . .
C49 C44 C45 117.6(4) . .
C49 C44 C37 122.0(3) . .
C45 C44 C37 120.3(4) . .
N3 C4 C5 109.3(3) . .
N3 C4 C19 121.1(3) . .
C5 C4 C19 129.5(3) . .
C40 C39 C38 120.7(4) . .
C50 C37 C44 110.7(3) . .
C50 C37 C38 111.1(3) . .
C44 C37 C38 111.8(3) . .
C50 C37 S1 115.0(3) . .
C44 C37 S1 105.9(2) . .
C38 C37 S1 102.1(2) . .
N5 C7 C8 110.7(3) . .
N5 C7 C28 120.8(3) . .
C8 C7 C28 128.4(3) . .
C6 C5 C4 105.2(3) . .
C29 C28 C33 120.2(3) . .
C29 C28 C7 119.6(3) . .
C33 C28 C7 120.2(3) . .
C31 C30 C29 121.3(4) . .
C24 C19 C20 120.1(4) . .
C24 C19 C4 119.9(4) . .
C20 C19 C4 120.0(3) . .
C58 C57 C56 113.1(4) . .
N6 C9 C8 107.8(3) . .
C42 C41 C40 118.9(4) . .
N2 C3 C2 109.0(3) . .
C48 C47 C46 119.5(4) . .
C14 C15 C10 118.4(4) . .
C14 C15 C18 119.9(4) . .
C10 C15 C18 121.7(4) . .
C52 C51 C50 121.0(4) . .
C53 C52 C51 120.0(4) . .
C12 C11 C10 118.6(4) . .
C12 C11 C16 120.5(4) . .
C10 C11 C16 120.9(4) . .
C21 C20 C19 118.9(4) . .
C21 C20 C25 120.0(4) . .
C19 C20 C25 121.1(4) . .
C45 C46 C47 120.2(4) . .
C53 C54 C55 120.6(4) . .
C54 C55 C50 120.5(4) . .
C55 C50 C51 118.3(3) . .
C55 C50 C37 121.2(3) . .
C51 C50 C37 120.0(3) . .
C9 C8 C7 105.5(3) . .
C47 C48 C49 120.4(4) . .
C30 C29 C28 119.2(3) . .
C30 C29 C34 120.1(3) . .
C28 C29 C34 120.8(3) . .
N1 C1 C2 109.8(3) . .
N1 C1 C10 121.4(3) . .
C2 C1 C10 128.7(3) . .
C39 C40 C41 121.0(4) . .
C22 C23 C24 122.0(4) . .
C23 C24 C19 118.7(4) . .
C23 C24 C27 119.3(4) . .
C19 C24 C27 122.0(4) . .
C46 C45 C44 121.2(4) . .
C11 C10 C15 120.7(4) . .
C11 C10 C1 119.4(3) . .
C15 C10 C1 119.9(3) . .
C38 C43 C42 120.9(4) . .
N4 C6 C5 108.5(3) . .
C32 C31 C30 118.8(3) . .
C32 C31 C35 120.6(4) . .
C30 C31 C35 120.6(4) . .
C31 C32 C33 121.7(3) . .
C43 C38 C39 118.0(4) . .
C43 C38 C37 123.2(3) . .
C39 C38 C37 118.8(3) . .
C41 C42 C43 120.6(4) . .
C48 C49 C44 121.0(4) . .
C20 C21 C22 122.5(4) . .
C13 C14 C15 121.8(4) . .
C57 C58 C59 113.2(4) . .
C32 C33 C28 118.8(4) . .
C32 C33 C36 119.7(3) . .
C28 C33 C36 121.6(3) . .
C21 C22 C23 117.6(4) . .
C21 C22 C26 120.4(4) . .
C23 C22 C26 121.8(4) . .
C52 C53 C54 119.6(4) . .
N6 B1 N2 109.7(3) . .
N6 B1 N4 109.1(3) . .
N2 B1 N4 108.1(3) . .
C60 C59 C58 114.1(4) . .
C3 C2 C1 105.0(3) . .

loop_
_geom_bond_atom_site_label_1
_geom_bond_atom_site_label_2
_geom_bond_distance
_geom_bond_site_symmetry_2
Cu1 N1 1.997(3) .
Cu1 N3 2.009(3) .
Cu1 S1 2.1034(11) .
Cu1 N5 2.240(3) .
S1 C37 1.865(4) .
N6 C9 1.355(5) .
N6 N5 1.368(4) .
N6 B1 1.531(5) .
N3 C4 1.340(5) .
N3 N4 1.362(4) .
N5 C7 1.343(5) .
N2 C3 1.337(5) .
N2 N1 1.370(4) .
N2 B1 1.544(5) .
C13 C12 1.380(6) .
C13 C14 1.385(6) .
C13 C17 1.506(6) .
N4 C6 1.341(5) .
N4 B1 1.549(5) .
N1 C1 1.345(5) .
C12 C11 1.388(5) .
C44 C49 1.390(5) .
C44 C45 1.398(5) .
C44 C37 1.538(5) .
C4 C5 1.403(5) .
C4 C19 1.486(5) .
C39 C40 1.377(6) .
C39 C38 1.398(6) .
C37 C50 1.521(5) .
C37 C38 1.541(5) .
C35 C31 1.506(5) .
C7 C8 1.386(5) .
C7 C28 1.491(5) .
C16 C11 1.506(5) .
C5 C6 1.379(6) .
C28 C29 1.403(5) .
C28 C33 1.404(5) .
C30 C31 1.388(5) .
C30 C29 1.391(5) .
C19 C24 1.402(5) .
C19 C20 1.405(5) .
C34 C29 1.505(5) .
C57 C58 1.514(6) .
C57 C56 1.528(7) .
C9 C8 1.378(5) .
C41 C42 1.376(6) .
C41 C40 1.385(6) .
C3 C2 1.380(5) .
C25 C20 1.519(6) .
C47 C48 1.373(6) .
C47 C46 1.386(7) .
C15 C14 1.397(5) .
C15 C10 1.399(5) .
C15 C18 1.506(5) .
C51 C52 1.389(5) .
C51 C50 1.394(5) .
C52 C53 1.378(6) .
C11 C10 1.397(5) .
C20 C21 1.382(6) .
C46 C45 1.376(6) .
C54 C53 1.385(6) .
C54 C55 1.385(5) .
C55 C50 1.393(5) .
C48 C49 1.387(6) .
C1 C2 1.396(5) .
C1 C10 1.482(5) .
C23 C22 1.394(6) .
C23 C24 1.397(6) .
C24 C27 1.508(6) .
C43 C38 1.387(5) .
C43 C42 1.391(6) .
C31 C32 1.387(5) .
C32 C33 1.393(5) .
C21 C22 1.386(6) .
C58 C59 1.522(7) .
C33 C36 1.507(5) .
C22 C26 1.502(6) .
C59 C60 1.501(7) .
